data_4127222
loop_
_publ_author_name
'Turlik, Aneta'
'Chen, Yifeng'
'Scruse, Anthony C.'
'Newhouse, Timothy R.'

_publ_section_title
;
 Convergent Total Synthesis of Principinol D, a Rearranged Kaurane
 Diterpenoid.
;
_journal_issue 20
_journal_name_full 'Journal of the American Chemical Society'
_journal_page_first 8088
_journal_page_last 8092
_journal_paper_doi 10.1021/jacs.9b03751
_journal_volume 141
_journal_year 2019
_chemical_absolute_configuration ad
_chemical_formula_moiety 'C25 H40 O8'
_chemical_formula_sum 'C25 H40 O8'
_chemical_formula_weight 468.57
_space_group_crystal_system orthorhombic
_space_group_IT_number 19
_space_group_name_Hall 'P 2ac 2ab'
_space_group_name_H-M_alt 'P 21 21 21'
_symmetry_space_group_name_Hall 'P 2ac 2ab'
_symmetry_space_group_name_H-M 'P 21 21 21'
_atom_sites_solution_hydrogens mixed
_atom_sites_solution_primary SHELXT
_atom_sites_solution_secondary difmap
_audit_creation_method SHELXL-2014/7
_cell_angle_alpha 90
_cell_angle_beta 90
_cell_angle_gamma 90
_cell_formula_units_Z 4
_cell_length_a 9.1723(6)
_cell_length_b 13.1708(9)
_cell_length_c 20.2598(14)
_cell_measurement_reflns_used 482
_cell_measurement_temperature 93(2)
_cell_measurement_theta_max 68.3
_cell_measurement_theta_min 3.4
_cell_volume 2447.5(3)
_computing_cell_refinement 'CrystalClear-SM Expert 2.0 r15 (Rigaku, 2011)'
_computing_data_collection 'CrystalClear-SM Expert 2.0 r15 (Rigaku, 2011)'
_computing_data_reduction 'CrystalClear-SM Expert 2.0 r15 (Rigaku, 2011)'
_computing_molecular_graphics
; 
OLEX2: A complete structure solution, refinement and analysis program 
(2009). J. Appl. Cryst., 42, 339-341. 
;
_computing_publication_material 'CIFTAB-2014/2 (Sheldrick, 2014)'
_computing_structure_refinement 'SHELXL-2014/7 (Sheldrick, 2014)'
_computing_structure_solution 'SHELXT-2014/5 (Sheldrick, 2014)'
_diffrn_ambient_temperature 93(2)
_diffrn_detector_area_resol_mean 22.2
_diffrn_measured_fraction_theta_full 1.000
_diffrn_measured_fraction_theta_max 0.999
_diffrn_measurement_device_type 'Rigaku Saturn 944+ CCD'
_diffrn_measurement_method \w
_diffrn_radiation_type CuK\a
_diffrn_radiation_wavelength 1.54178
_diffrn_reflns_av_R_equivalents 0.0409
_diffrn_reflns_av_unetI/netI 0.0124
_diffrn_reflns_Laue_measured_fraction_full 1.000
_diffrn_reflns_Laue_measured_fraction_max 0.999
_diffrn_reflns_limit_h_max 10
_diffrn_reflns_limit_h_min -11
_diffrn_reflns_limit_k_max 15
_diffrn_reflns_limit_k_min -15
_diffrn_reflns_limit_l_max 24
_diffrn_reflns_limit_l_min -24
_diffrn_reflns_number 87547
_diffrn_reflns_point_group_measured_fraction_full 1.000
_diffrn_reflns_point_group_measured_fraction_max 0.999
_diffrn_reflns_theta_full 67.679
_diffrn_reflns_theta_max 67.841
_diffrn_reflns_theta_min 4.003
_diffrn_source 'microfocus rotating anode'
_exptl_absorpt_coefficient_mu 0.769
_exptl_absorpt_correction_T_max 1.000
_exptl_absorpt_correction_T_min 0.894
_exptl_absorpt_correction_type multi-scan
_exptl_absorpt_process_details 'REQAB (Rigaku, 1998)'
_exptl_crystal_colour Colorless
_exptl_crystal_density_diffrn 1.272
_exptl_crystal_density_method 'not measured'
_exptl_crystal_description Needle
_exptl_crystal_F_000 1016
_exptl_crystal_size_max 0.200
_exptl_crystal_size_mid 0.020
_exptl_crystal_size_min 0.020
_refine_diff_density_max 0.234
_refine_diff_density_min -0.137
_refine_diff_density_rms 0.030
_refine_ls_abs_structure_details
; 
 Flack x determined using 1727 quotients [(I+)-(I-)]/[(I+)+(I-)] 
 (Parsons, Flack and Wagner, Acta Cryst. B69 (2013) 249-259). 
;
_refine_ls_abs_structure_Flack 0.00(3)
_refine_ls_extinction_method none
_refine_ls_goodness_of_fit_ref 1.054
_refine_ls_hydrogen_treatment mixed
_refine_ls_matrix_type full
_refine_ls_number_parameters 307
_refine_ls_number_reflns 4431
_refine_ls_number_restraints 0
_refine_ls_restrained_S_all 1.054
_refine_ls_R_factor_all 0.0280
_refine_ls_R_factor_gt 0.0253
_refine_ls_shift/su_max 0.000
_refine_ls_shift/su_mean 0.000
_refine_ls_structure_factor_coef Fsqd
_refine_ls_weighting_details 'w=1/[\s^2^(Fo^2^)+(0.0407P)^2^+0.2843P] where P=(Fo^2^+2Fc^2^)/3'
_refine_ls_weighting_scheme calc
_refine_ls_wR_factor_gt 0.0654
_refine_ls_wR_factor_ref 0.0665
_reflns_Friedel_coverage 0.753
_reflns_Friedel_fraction_full 0.999
_reflns_Friedel_fraction_max 0.998
_reflns_number_gt 4148
_reflns_number_total 4431
_reflns_threshold_expression 'I > 2\s(I)'
_cod_data_source_file ja9b03751_si_002.cif
_cod_data_source_block 007-16232
_cod_depositor_comments 'Adding full bibliography for 4127222.cif.'
_cod_database_code 4127222
_shelx_shelxl_version_number 2014/7
_shelx_space_group_comment
; 
The symmetry employed for this shelxl refinement is uniquely defined 
by the following loop, which should always be used as a source of 
symmetry information in preference to the above space-group names. 
They are only intended as comments. 
;
_shelx_estimated_absorpt_t_min 0.861
_shelx_estimated_absorpt_t_max 0.985

loop_
_space_group_symop_operation_xyz
'x, y, z'
'-x+1/2, -y, z+1/2'
'-x, y+1/2, -z+1/2'
'x+1/2, -y+1/2, -z'

loop_
_atom_site_label
_atom_site_type_symbol
_atom_site_fract_x
_atom_site_fract_y
_atom_site_fract_z
_atom_site_U_iso_or_equiv
_atom_site_adp_type
_atom_site_occupancy
_atom_site_site_symmetry_order
_atom_site_calc_flag
_atom_site_refinement_flags_posn
_atom_site_refinement_flags_adp
O1 O 0.81554(13) 0.34524(9) 0.36360(6) 0.0243(3) Uani 1 1 d . .
O2 O 1.00317(15) 0.46516(10) 0.38071(6) 0.0346(3) Uani 1 1 d . .
O3 O 0.49079(15) 0.53798(10) 0.27466(6) 0.0274(3) Uani 1 1 d . .
O4 O 0.22145(16) 0.45524(11) 0.07245(7) 0.0397(3) Uani 1 1 d . .
O5 O 0.35870(12) 0.23322(8) 0.19691(6) 0.0213(3) Uani 1 1 d . .
O6 O 0.12745(14) 0.21077(9) 0.24466(6) 0.0295(3) Uani 1 1 d . .
O7 O 0.64439(12) 0.24460(9) 0.19400(6) 0.0218(3) Uani 1 1 d . .
O8 O 0.86524(14) 0.32915(11) 0.17240(6) 0.0326(3) Uani 1 1 d . .
C1 C 0.55247(18) 0.34899(13) 0.36273(8) 0.0213(4) Uani 1 1 d . .
C2 C 0.55123(18) 0.27243(12) 0.30570(8) 0.0208(3) Uani 1 1 d . .
H2A H 0.4588 0.2337 0.3079 0.025 Uiso 1 1 calc R U
H2B H 0.6318 0.2236 0.3128 0.025 Uiso 1 1 calc R U
C3 C 0.56636(19) 0.31649(13) 0.23563(8) 0.0201(3) Uani 1 1 d . .
H3A H 0.6223 0.3816 0.2377 0.024 Uiso 1 1 calc R U
C4 C 0.41912(18) 0.33548(12) 0.20151(8) 0.0207(3) Uani 1 1 d . .
C5 C 0.31559(19) 0.40721(13) 0.24230(8) 0.0234(4) Uani 1 1 d . .
H5 H 0.2404 0.3622 0.2629 0.028 Uiso 1 1 calc R U
C6 C 0.37607(19) 0.47400(13) 0.29839(9) 0.0243(4) Uani 1 1 d . .
H6 H 0.2948 0.5210 0.3105 0.029 Uiso 1 1 calc R U
C7 C 0.41396(19) 0.41681(13) 0.36227(8) 0.0243(4) Uani 1 1 d . .
H7 H 0.3307 0.3691 0.3697 0.029 Uiso 1 1 calc R U
C8 C 0.4113(2) 0.49014(15) 0.42193(9) 0.0297(4) Uani 1 1 d . .
H8A H 0.3378 0.5437 0.4138 0.036 Uiso 1 1 calc R U
H8B H 0.3810 0.4521 0.4618 0.036 Uiso 1 1 calc R U
C9 C 0.5586(2) 0.53992(14) 0.43491(9) 0.0297(4) Uani 1 1 d . .
H9A H 0.5559 0.5758 0.4778 0.036 Uiso 1 1 calc R U
H9B H 0.5790 0.5906 0.4000 0.036 Uiso 1 1 calc R U
C10 C 0.6802(2) 0.46015(13) 0.43588(8) 0.0265(4) Uani 1 1 d . .
H10 H 0.7748 0.4893 0.4514 0.032 Uiso 1 1 calc R U
C11 C 0.6347(2) 0.36892(15) 0.47671(9) 0.0289(4) Uani 1 1 d . .
C12 C 0.5602(2) 0.29379(14) 0.43069(8) 0.0262(4) Uani 1 1 d . .
H12A H 0.4612 0.2770 0.4468 0.031 Uiso 1 1 calc R U
H12B H 0.6176 0.2304 0.4272 0.031 Uiso 1 1 calc R U
C13 C 0.69331(18) 0.41393(13) 0.36682(8) 0.0222(4) Uani 1 1 d . .
H13 H 0.6973 0.4670 0.3316 0.027 Uiso 1 1 calc R U
C14 C 0.9459(2) 0.38813(15) 0.34047(9) 0.0294(4) Uani 1 1 d . .
H14A H 0.9285 0.4163 0.2959 0.035 Uiso 1 1 calc R U
H14B H 1.0196 0.3336 0.3362 0.035 Uiso 1 1 calc R U
C15 C 1.0514(2) 0.42723(18) 0.44310(10) 0.0390(5) Uani 1 1 d . .
H15A H 1.1303 0.3782 0.4362 0.059 Uiso 1 1 calc R U
H15B H 0.9699 0.3938 0.4656 0.059 Uiso 1 1 calc R U
H15C H 1.0869 0.4837 0.4702 0.059 Uiso 1 1 calc R U
C16 C 0.6543(3) 0.35985(18) 0.54106(10) 0.0457(6) Uani 1 1 d . .
H16A H 0.7000 0.4130 0.5651 0.055 Uiso 1 1 calc R U
H16B H 0.6228 0.3002 0.5632 0.055 Uiso 1 1 calc R U
C17 C 0.2339(2) 0.47334(14) 0.19116(10) 0.0314(4) Uani 1 1 d . .
H17A H 0.1273 0.4639 0.1955 0.038 Uiso 1 1 calc R U
H17B H 0.2568 0.5460 0.1980 0.038 Uiso 1 1 calc R U
C18 C 0.2843(2) 0.43957(13) 0.12405(9) 0.0281(4) Uani 1 1 d . .
C19 C 0.42848(19) 0.38291(13) 0.13072(8) 0.0243(4) Uani 1 1 d . .
C20 C 0.4489(2) 0.30782(14) 0.07393(9) 0.0284(4) Uani 1 1 d . .
H20A H 0.5332 0.2644 0.0830 0.043 Uiso 1 1 calc R U
H20B H 0.4652 0.3453 0.0328 0.043 Uiso 1 1 calc R U
H20C H 0.3613 0.2657 0.0696 0.043 Uiso 1 1 calc R U
C21 C 0.5456(2) 0.46705(14) 0.12684(9) 0.0280(4) Uani 1 1 d . .
H21A H 0.5305 0.5158 0.1628 0.042 Uiso 1 1 calc R U
H21B H 0.5380 0.5022 0.0843 0.042 Uiso 1 1 calc R U
H21C H 0.6427 0.4366 0.1310 0.042 Uiso 1 1 calc R U
C22 C 0.20800(19) 0.21993(14) 0.18603(9) 0.0261(4) Uani 1 1 d . .
H22A H 0.1705 0.2786 0.1606 0.031 Uiso 1 1 calc R U
H22B H 0.1930 0.1582 0.1590 0.031 Uiso 1 1 calc R U
C23 C 0.1542(2) 0.11922(15) 0.27919(10) 0.0379(5) Uani 1 1 d . .
H23A H 0.1328 0.0614 0.2504 0.057 Uiso 1 1 calc R U
H23B H 0.0917 0.1162 0.3184 0.057 Uiso 1 1 calc R U
H23C H 0.2567 0.1167 0.2927 0.057 Uiso 1 1 calc R U
C24 C 0.79786(18) 0.24657(14) 0.20339(9) 0.0237(4) Uani 1 1 d . .
H24A H 0.8189 0.2493 0.2513 0.028 Uiso 1 1 calc R U
H24B H 0.8402 0.1829 0.1859 0.028 Uiso 1 1 calc R U
C25 C 0.8847(2) 0.3156(2) 0.10309(10) 0.0516(7) Uani 1 1 d . .
H25A H 0.7895 0.3162 0.0812 0.077 Uiso 1 1 calc R U
H25B H 0.9331 0.2505 0.0949 0.077 Uiso 1 1 calc R U
H25C H 0.9450 0.3708 0.0856 0.077 Uiso 1 1 calc R U
H3 H 0.482(3) 0.596(2) 0.2904(12) 0.050(7) Uiso 1 1 d . .

loop_
_atom_site_aniso_label
_atom_site_aniso_U_11
_atom_site_aniso_U_22
_atom_site_aniso_U_33
_atom_site_aniso_U_23
_atom_site_aniso_U_13
_atom_site_aniso_U_12
O1 0.0230(6) 0.0259(6) 0.0241(6) -0.0005(5) 0.0011(5) -0.0015(5)
O2 0.0309(7) 0.0363(7) 0.0365(7) -0.0046(6) 0.0055(6) -0.0087(6)
O3 0.0335(7) 0.0179(6) 0.0307(7) -0.0017(5) 0.0022(6) -0.0030(6)
O4 0.0387(8) 0.0467(8) 0.0337(7) 0.0102(7) -0.0102(6) 0.0051(7)
O5 0.0202(6) 0.0185(6) 0.0253(6) -0.0001(5) -0.0008(5) -0.0014(5)
O6 0.0252(7) 0.0258(6) 0.0375(7) 0.0005(5) 0.0069(5) 0.0004(5)
O7 0.0194(6) 0.0247(6) 0.0212(6) -0.0039(5) -0.0001(5) 0.0017(5)
O8 0.0269(7) 0.0434(8) 0.0274(6) 0.0093(6) 0.0001(6) -0.0050(6)
C1 0.0237(9) 0.0212(8) 0.0190(8) 0.0005(7) 0.0015(7) -0.0031(7)
C2 0.0228(8) 0.0191(8) 0.0203(8) 0.0008(7) -0.0002(7) -0.0012(7)
C3 0.0212(8) 0.0187(8) 0.0203(8) -0.0017(7) 0.0010(7) 0.0001(7)
C4 0.0218(8) 0.0173(8) 0.0231(8) 0.0005(7) -0.0009(7) -0.0015(7)
C5 0.0219(9) 0.0214(8) 0.0269(9) -0.0008(7) -0.0003(7) 0.0018(7)
C6 0.0226(8) 0.0206(8) 0.0295(9) -0.0023(7) 0.0027(7) 0.0007(7)
C7 0.0235(9) 0.0251(9) 0.0241(8) -0.0035(7) 0.0045(7) -0.0027(7)
C8 0.0286(10) 0.0313(10) 0.0290(10) -0.0073(8) 0.0045(8) 0.0004(8)
C9 0.0334(10) 0.0288(9) 0.0269(9) -0.0090(8) 0.0040(8) -0.0034(8)
C10 0.0287(9) 0.0283(9) 0.0225(8) -0.0049(7) 0.0007(7) -0.0062(8)
C11 0.0314(10) 0.0319(10) 0.0234(9) -0.0037(7) 0.0021(8) -0.0028(8)
C12 0.0322(9) 0.0264(9) 0.0199(8) 0.0009(7) 0.0031(8) -0.0055(8)
C13 0.0225(9) 0.0233(8) 0.0207(8) 0.0005(7) 0.0016(7) -0.0019(7)
C14 0.0260(9) 0.0377(10) 0.0246(9) -0.0022(8) 0.0037(7) -0.0044(8)
C15 0.0279(10) 0.0562(13) 0.0329(10) -0.0128(10) -0.0010(8) -0.0060(9)
C16 0.0694(16) 0.0447(12) 0.0232(9) -0.0007(9) -0.0025(10) -0.0190(12)
C17 0.0305(10) 0.0271(10) 0.0366(10) -0.0016(8) -0.0056(8) 0.0071(8)
C18 0.0309(9) 0.0220(9) 0.0315(10) 0.0071(8) -0.0052(8) -0.0021(7)
C19 0.0270(9) 0.0233(9) 0.0225(8) 0.0023(7) -0.0031(7) -0.0017(7)
C20 0.0339(10) 0.0295(9) 0.0217(8) 0.0022(7) -0.0024(8) -0.0027(8)
C21 0.0322(10) 0.0263(9) 0.0256(9) 0.0073(8) -0.0020(8) -0.0038(8)
C22 0.0247(9) 0.0269(9) 0.0268(9) 0.0022(7) -0.0043(7) -0.0033(7)
C23 0.0431(12) 0.0348(11) 0.0357(11) 0.0067(9) 0.0122(9) -0.0003(9)
C24 0.0199(8) 0.0283(9) 0.0229(8) -0.0007(7) 0.0000(7) -0.0002(7)
C25 0.0287(11) 0.100(2) 0.0263(10) 0.0168(12) 0.0014(8) -0.0045(12)

loop_
_atom_type_symbol
_atom_type_description
_atom_type_scat_dispersion_real
_atom_type_scat_dispersion_imag
_atom_type_scat_source
C C 0.0181 0.0091 'International Tables Vol C Tables 4.2.6.8 and 6.1.1.4'
H H 0.0000 0.0000 'International Tables Vol C Tables 4.2.6.8 and 6.1.1.4'
O O 0.0492 0.0322 'International Tables Vol C Tables 4.2.6.8 and 6.1.1.4'

loop_
_geom_angle_atom_site_label_1
_geom_angle_atom_site_label_2
_geom_angle_atom_site_label_3
_geom_angle
C14 O1 C13 115.15(13)
C14 O2 C15 112.14(15)
C6 O3 H3 110.1(18)
C22 O5 C4 119.77(13)
C22 O6 C23 113.58(14)
C24 O7 C3 113.43(12)
C24 O8 C25 113.55(18)
C2 C1 C13 114.14(13)
C2 C1 C7 111.57(14)
C13 C1 C7 111.36(13)
C2 C1 C12 111.05(13)
C13 C1 C12 99.90(13)
C7 C1 C12 108.11(14)
C1 C2 C3 116.49(13)
C1 C2 H2A 108.2
C3 C2 H2A 108.2
C1 C2 H2B 108.2
C3 C2 H2B 108.2
H2A C2 H2B 107.3
O7 C3 C4 106.09(12)
O7 C3 C2 109.46(13)
C4 C3 C2 113.36(14)
O7 C3 H3A 109.3
C4 C3 H3A 109.3
C2 C3 H3A 109.3
O5 C4 C3 102.25(12)
O5 C4 C19 109.28(13)
C3 C4 C19 115.35(14)
O5 C4 C5 111.00(13)
C3 C4 C5 113.05(13)
C19 C4 C5 105.92(13)
C6 C5 C17 110.30(14)
C6 C5 C4 120.85(14)
C17 C5 C4 106.18(14)
C6 C5 H5 106.2
C17 C5 H5 106.2
C4 C5 H5 106.2
O3 C6 C7 113.90(14)
O3 C6 C5 110.68(14)
C7 C6 C5 115.00(14)
O3 C6 H6 105.4
C7 C6 H6 105.4
C5 C6 H6 105.4
C6 C7 C8 110.38(15)
C6 C7 C1 118.15(14)
C8 C7 C1 111.53(14)
C6 C7 H7 105.2
C8 C7 H7 105.2
C1 C7 H7 105.2
C9 C8 C7 112.91(15)
C9 C8 H8A 109.0
C7 C8 H8A 109.0
C9 C8 H8B 109.0
C7 C8 H8B 109.0
H8A C8 H8B 107.8
C8 C9 C10 110.62(15)
C8 C9 H9A 109.5
C10 C9 H9A 109.5
C8 C9 H9B 109.5
C10 C9 H9B 109.5
H9A C9 H9B 108.1
C11 C10 C13 101.83(14)
C11 C10 C9 110.48(15)
C13 C10 C9 108.56(14)
C11 C10 H10 111.8
C13 C10 H10 111.8
C9 C10 H10 111.8
C16 C11 C10 124.89(18)
C16 C11 C12 127.36(18)
C10 C11 C12 107.73(15)
C11 C12 C1 104.98(14)
C11 C12 H12A 110.8
C1 C12 H12A 110.8
C11 C12 H12B 110.8
C1 C12 H12B 110.8
H12A C12 H12B 108.8
O1 C13 C10 110.61(14)
O1 C13 C1 107.39(13)
C10 C13 C1 101.69(13)
O1 C13 H13 112.2
C10 C13 H13 112.2
C1 C13 H13 112.2
O1 C14 O2 114.59(15)
O1 C14 H14A 108.6
O2 C14 H14A 108.6
O1 C14 H14B 108.6
O2 C14 H14B 108.6
H14A C14 H14B 107.6
O2 C15 H15A 109.5
O2 C15 H15B 109.5
H15A C15 H15B 109.5
O2 C15 H15C 109.5
H15A C15 H15C 109.5
H15B C15 H15C 109.5
C11 C16 H16A 120.0
C11 C16 H16B 120.0
H16A C16 H16B 120.0
C18 C17 C5 106.86(14)
C18 C17 H17A 110.3
C5 C17 H17A 110.3
C18 C17 H17B 110.3
C5 C17 H17B 110.3
H17A C17 H17B 108.6
O4 C18 C17 125.70(18)
O4 C18 C19 124.94(18)
C17 C18 C19 109.36(15)
C18 C19 C20 110.87(14)
C18 C19 C21 104.33(14)
C20 C19 C21 109.91(15)
C18 C19 C4 103.23(14)
C20 C19 C4 115.96(14)
C21 C19 C4 111.74(14)
C19 C20 H20A 109.5
C19 C20 H20B 109.5
H20A C20 H20B 109.5
C19 C20 H20C 109.5
H20A C20 H20C 109.5
H20B C20 H20C 109.5
C19 C21 H21A 109.5
C19 C21 H21B 109.5
H21A C21 H21B 109.5
C19 C21 H21C 109.5
H21A C21 H21C 109.5
H21B C21 H21C 109.5
O6 C22 O5 113.22(14)
O6 C22 H22A 108.9
O5 C22 H22A 108.9
O6 C22 H22B 108.9
O5 C22 H22B 108.9
H22A C22 H22B 107.7
O6 C23 H23A 109.5
O6 C23 H23B 109.5
H23A C23 H23B 109.5
O6 C23 H23C 109.5
H23A C23 H23C 109.5
H23B C23 H23C 109.5
O8 C24 O7 113.06(14)
O8 C24 H24A 109.0
O7 C24 H24A 109.0
O8 C24 H24B 109.0
O7 C24 H24B 109.0
H24A C24 H24B 107.8
O8 C25 H25A 109.5
O8 C25 H25B 109.5
H25A C25 H25B 109.5
O8 C25 H25C 109.5
H25A C25 H25C 109.5
H25B C25 H25C 109.5

loop_
_geom_bond_atom_site_label_1
_geom_bond_atom_site_label_2
_geom_bond_distance
O1 C14 1.403(2)
O1 C13 1.442(2)
O2 C14 1.404(2)
O2 C15 1.429(3)
O3 C6 1.431(2)
O3 H3 0.83(3)
O4 C18 1.212(2)
O5 C22 1.411(2)
O5 C4 1.4594(19)
O6 C22 1.404(2)
O6 C23 1.415(2)
O7 C24 1.421(2)
O7 C3 1.456(2)
O8 C24 1.400(2)
O8 C25 1.427(2)
C1 C2 1.533(2)
C1 C13 1.552(2)
C1 C7 1.553(2)
C1 C12 1.559(2)
C2 C3 1.540(2)
C2 H2A 0.9900
C2 H2B 0.9900
C3 C4 1.538(2)
C3 H3A 1.0000
C4 C19 1.567(2)
C4 C5 1.574(2)
C5 C6 1.541(2)
C5 C17 1.547(2)
C5 H5 1.0000
C6 C7 1.537(2)
C6 H6 1.0000
C7 C8 1.547(2)
C7 H7 1.0000
C8 C9 1.525(3)
C8 H8A 0.9900
C8 H8B 0.9900
C9 C10 1.532(3)
C9 H9A 0.9900
C9 H9B 0.9900
C10 C11 1.517(3)
C10 C13 1.531(2)
C10 H10 1.0000
C11 C16 1.321(3)
C11 C12 1.521(3)
C12 H12A 0.9900
C12 H12B 0.9900
C13 H13 1.0000
C14 H14A 0.9900
C14 H14B 0.9900
C15 H15A 0.9800
C15 H15B 0.9800
C15 H15C 0.9800
C16 H16A 0.9500
C16 H16B 0.9500
C17 C18 1.503(3)
C17 H17A 0.9900
C17 H17B 0.9900
C18 C19 1.524(3)
C19 C20 1.529(3)
C19 C21 1.546(2)
C20 H20A 0.9800
C20 H20B 0.9800
C20 H20C 0.9800
C21 H21A 0.9800
C21 H21B 0.9800
C21 H21C 0.9800
C22 H22A 0.9900
C22 H22B 0.9900
C23 H23A 0.9800
C23 H23B 0.9800
C23 H23C 0.9800
C24 H24A 0.9900
C24 H24B 0.9900
C25 H25A 0.9800
C25 H25B 0.9800
C25 H25C 0.9800

loop_
_geom_hbond_atom_site_label_D
_geom_hbond_atom_site_label_H
_geom_hbond_atom_site_label_A
_geom_hbond_distance_DH
_geom_hbond_distance_HA
_geom_hbond_distance_DA
_geom_hbond_angle_DHA
_geom_hbond_site_symmetry_A
C3 H3A O3 1.00 2.50 3.101(2) 118.1 .
C5 H5 O6 1.00 2.28 3.110(2) 139.9 .
C10 H10 O2 1.00 2.56 3.167(2) 119.1 .
C13 H13 O3 1.00 2.41 3.099(2) 125.8 .
C24 H24A O1 0.99 2.60 3.500(2) 150.7 .
O3 H3 O5 0.83(3) 2.34(3) 2.9749(18) 134(2) 3_655
O3 H3 O7 0.83(3) 2.29(3) 3.0571(18) 152(2) 3_655

loop_
_geom_torsion_atom_site_label_1
_geom_torsion_atom_site_label_2
_geom_torsion_atom_site_label_3
_geom_torsion_atom_site_label_4
_geom_torsion
C13 C1 C2 C3 -59.38(19)
C7 C1 C2 C3 67.94(18)
C12 C1 C2 C3 -171.37(15)
C24 O7 C3 C4 157.98(13)
C24 O7 C3 C2 -79.36(16)
C1 C2 C3 O7 147.50(14)
C1 C2 C3 C4 -94.28(17)
C22 O5 C4 C3 161.71(14)
C22 O5 C4 C19 -75.59(18)
C22 O5 C4 C5 40.87(19)
O7 C3 C4 O5 57.15(15)
C2 C3 C4 O5 -63.00(16)
O7 C3 C4 C19 -61.33(17)
C2 C3 C4 C19 178.52(13)
O7 C3 C4 C5 176.56(13)
C2 C3 C4 C5 56.40(18)
O5 C4 C5 C6 131.12(15)
C3 C4 C5 C6 16.9(2)
C19 C4 C5 C6 -110.36(16)
O5 C4 C5 C17 -102.43(15)
C3 C4 C5 C17 143.34(14)
C19 C4 C5 C17 16.08(18)
C17 C5 C6 O3 -68.40(18)
C4 C5 C6 O3 56.1(2)
C17 C5 C6 C7 160.76(15)
C4 C5 C6 C7 -74.7(2)
O3 C6 C7 C8 74.11(18)
C5 C6 C7 C8 -156.63(15)
O3 C6 C7 C1 -55.9(2)
C5 C6 C7 C1 73.36(19)
C2 C1 C7 C6 -53.55(19)
C13 C1 C7 C6 75.27(18)
C12 C1 C7 C6 -175.94(14)
C2 C1 C7 C8 176.97(14)
C13 C1 C7 C8 -54.21(18)
C12 C1 C7 C8 54.58(18)
C6 C7 C8 C9 -89.95(18)
C1 C7 C8 C9 43.5(2)
C7 C8 C9 C10 -48.9(2)
C8 C9 C10 C11 -45.6(2)
C8 C9 C10 C13 65.28(19)
C13 C10 C11 C16 156.8(2)
C9 C10 C11 C16 -88.0(2)
C13 C10 C11 C12 -24.85(18)
C9 C10 C11 C12 90.32(18)
C16 C11 C12 C1 173.6(2)
C10 C11 C12 C1 -4.68(19)
C2 C1 C12 C11 152.52(15)
C13 C1 C12 C11 31.72(17)
C7 C1 C12 C11 -84.78(17)
C14 O1 C13 C10 -94.25(16)
C14 O1 C13 C1 155.59(14)
C11 C10 C13 O1 -68.85(17)
C9 C10 C13 O1 174.57(14)
C11 C10 C13 C1 44.97(16)
C9 C10 C13 C1 -71.61(16)
C2 C1 C13 O1 -49.71(17)
C7 C1 C13 O1 -177.15(13)
C12 C1 C13 O1 68.83(15)
C2 C1 C13 C10 -165.92(14)
C7 C1 C13 C10 66.65(16)
C12 C1 C13 C10 -47.37(16)
C13 O1 C14 O2 63.6(2)
C15 O2 C14 O1 67.0(2)
C6 C5 C17 C18 134.10(15)
C4 C5 C17 C18 1.52(19)
C5 C17 C18 O4 161.03(18)
C5 C17 C18 C19 -19.46(19)
O4 C18 C19 C20 -26.6(2)
C17 C18 C19 C20 153.89(15)
O4 C18 C19 C21 91.7(2)
C17 C18 C19 C21 -87.85(17)
O4 C18 C19 C4 -151.40(18)
C17 C18 C19 C4 29.08(17)
O5 C4 C19 C18 92.57(15)
C3 C4 C19 C18 -152.94(14)
C5 C4 C19 C18 -27.08(16)
O5 C4 C19 C20 -28.9(2)
C3 C4 C19 C20 85.63(18)
C5 C4 C19 C20 -148.51(15)
O5 C4 C19 C21 -155.87(14)
C3 C4 C19 C21 -41.4(2)
C5 C4 C19 C21 84.48(17)
C23 O6 C22 O5 -69.19(19)
C4 O5 C22 O6 -92.11(17)
C25 O8 C24 O7 -78.62(19)
C3 O7 C24 O8 -77.40(17)
